data_1528804
loop_
_publ_author_name
'Prewitt, C.T.'
'Young, H.S.'

_publ_section_title
;
 Germanium and silicon disulfides: Structure and synthesis
;
_journal_name_full Science
_journal_page_first 535
_journal_page_last 537
_journal_volume 149
_journal_year 1965
_chemical_formula_sum 'S2 Si'
_chemical_name_systematic 'Si S2'
_space_group_IT_number 122
_symmetry_space_group_name_Hall 'I -4 2bw'
_symmetry_space_group_name_H-M 'I -4 2 d'
_cell_angle_alpha 90
_cell_angle_beta 90
_cell_angle_gamma 90
_cell_formula_units_Z 4
_cell_length_a 5.42
_cell_length_b 5.42
_cell_length_c 8.718
_cell_volume 256.103
_citation_journal_id_ASTM SCIEAS
_cod_data_source_file Prewitt_SCIEAS_1965_387.cif
_cod_data_source_block S2Si1
_cod_original_cell_volume 256.1035
_cod_original_formula_sum 'S2 Si1'
_cod_database_code 1528804

loop_
_symmetry_equiv_pos_as_xyz
x,y,z
y,-x,-z
-x,-y,z
-y,x,-z
x,-y+1/2,-z+1/4
-y+1/2,-x,z+3/4
-x,y+1/2,-z+1/4
y+1/2,x,z+3/4
x+1/2,y+1/2,z+1/2
y+1/2,-x+1/2,-z+1/2
-x+1/2,-y+1/2,z+1/2
-y+1/2,x+1/2,-z+1/2
x+1/2,-y+1,-z+3/4
-y+1,-x+1/2,z+5/4
-x+1/2,y+1,-z+3/4
y+1,x+1/2,z+5/4

loop_
_atom_site_label
_atom_site_type_symbol
_atom_site_fract_x
_atom_site_fract_y
_atom_site_fract_z
_atom_site_occupancy
_atom_site_U_iso_or_equiv
S1 S-2 0.2272 0.25 0.125 1 0.0
Si1 Si+4 0 0 0 1 0.0
